data_4026819
loop_
_publ_author_name
'Yixi Yang'
'Michael R. Mannion'
'Louise N. Dawe'
'Christina M. Kraml'
'Robert A. Pascal'
'Graham J. Bodwell'

_publ_contact_author_address
;
Department of chemistry
Memorial University of Newfoundland
St. Johns, NL, A1B 3X7, Canada
;
_publ_contact_author_email gbodwell@mun.ca
_publ_contact_author_fax 1-709-737-3702
_publ_contact_author_name 'Prof. Graham Bodwell'
_publ_contact_author_phone 1-709-737-8406
_publ_section_title
;
 Synthesis, Crystal Structure, and Resolution of [10](1,6)Pyrenophane: An
 Inherently Chiral [n]Cyclophane
;
_journal_name_full 'Journal of Organic Chemistry'
_journal_page_first 57
_journal_page_last 67
_journal_paper_doi 10.1021/jo201013q
_journal_volume 77
_journal_year 2012
_chemical_formula_moiety 'C26 H28'
_chemical_formula_sum 'C26 H28'
_chemical_formula_weight 340.51
_chemical_name_systematic
; 
 ? 
;
_space_group_IT_number 2
_symmetry_cell_setting triclinic
_symmetry_Int_Tables_number 2
_symmetry_space_group_name_Hall '-P 1'
_symmetry_space_group_name_H-M 'P -1'
_atom_sites_solution_hydrogens geom
_atom_sites_solution_primary direct
_atom_sites_solution_secondary difmap
_audit_creation_method SHELXL-97
_cell_angle_alpha 73.766(16)
_cell_angle_beta 73.458(17)
_cell_angle_gamma 80.23(2)
_cell_formula_units_Z 2
_cell_length_a 7.3519(19)
_cell_length_b 10.559(3)
_cell_length_c 12.901(3)
_cell_measurement_reflns_used 3550
_cell_measurement_temperature 153(2)
_cell_measurement_theta_max 30.5672
_cell_measurement_theta_min 2.9043
_cell_volume 917.3(4)
_computing_cell_refinement 'CrystalClear (Rigaku/MSC Inc., 2005)'
_computing_data_collection 'CrystalClear (Rigaku/MSC Inc., 2005)'
_computing_data_reduction 'CrystalClear (Rigaku/MSC Inc., 2005)'
_computing_molecular_graphics 'CrystalStructure3.7.0(Rigaku/MSC Inc.,2005)'
_computing_publication_material 'CrystalStructure3.7.0(Rigaku/MSC Inc.,2005)'
_computing_structure_refinement 'SHELXL-97 (Sheldrick, 1997)'
_computing_structure_solution 'SHELXS-97 (Sheldrick, 1990)'
_diffrn_ambient_temperature 153(2)
_diffrn_detector_area_resol_mean 14.63
_diffrn_measured_fraction_theta_full 0.977
_diffrn_measured_fraction_theta_max 0.977
_diffrn_measurement_device_type 'Rigaku Saturn'
_diffrn_measurement_method \w
_diffrn_radiation_monochromator 'graphite - Rigaku SHINE'
_diffrn_radiation_source 'fine-focus sealed tube'
_diffrn_radiation_type MoK\a
_diffrn_radiation_wavelength 0.71075
_diffrn_reflns_av_R_equivalents 0.0266
_diffrn_reflns_av_sigmaI/netI 0.0387
_diffrn_reflns_limit_h_max 9
_diffrn_reflns_limit_h_min -9
_diffrn_reflns_limit_k_max 9
_diffrn_reflns_limit_k_min -13
_diffrn_reflns_limit_l_max 15
_diffrn_reflns_limit_l_min -16
_diffrn_reflns_number 6998
_diffrn_reflns_theta_full 26.49
_diffrn_reflns_theta_max 26.49
_diffrn_reflns_theta_min 2.90
_exptl_absorpt_coefficient_mu 0.069
_exptl_absorpt_correction_T_max 0.986
_exptl_absorpt_correction_T_min 0.758
_exptl_absorpt_correction_type multi-scan
_exptl_absorpt_process_details 'Jacobson, R. (1998) Private communication'
_exptl_crystal_colour Colorless
_exptl_crystal_density_diffrn 1.233
_exptl_crystal_description Plate
_exptl_crystal_F_000 368
_exptl_crystal_size_max 0.20
_exptl_crystal_size_mid 0.20
_exptl_crystal_size_min 0.20
_refine_diff_density_max 0.240
_refine_diff_density_min -0.211
_refine_diff_density_rms 0.044
_refine_ls_extinction_method none
_refine_ls_goodness_of_fit_ref 1.100
_refine_ls_hydrogen_treatment constr
_refine_ls_matrix_type full
_refine_ls_number_parameters 236
_refine_ls_number_reflns 3722
_refine_ls_number_restraints 0
_refine_ls_restrained_S_all 1.100
_refine_ls_R_factor_all 0.0771
_refine_ls_R_factor_gt 0.0659
_refine_ls_shift/su_max 0.000
_refine_ls_shift/su_mean 0.000
_refine_ls_structure_factor_coef Fsqd
_refine_ls_weighting_details 'calc w=1/[\s^2^(Fo^2^)+(0.0706P)^2^+0.3161P] where P=(Fo^2^+2Fc^2^)/3'
_refine_ls_weighting_scheme calc
_refine_ls_wR_factor_gt 0.1559
_refine_ls_wR_factor_ref 0.1655
_reflns_number_gt 3147
_reflns_number_total 3722
_reflns_threshold_expression >2sigma(I)
_cod_data_source_file jo201013q_si_003.cif
_cod_data_source_block YY-07-011-Plates
_cod_original_cell_volume 917.4(4)
_cod_database_code 4026819

loop_
_symmetry_equiv_pos_as_xyz
'x, y, z'
'-x, -y, -z'

loop_
_atom_site_label
_atom_site_type_symbol
_atom_site_fract_x
_atom_site_fract_y
_atom_site_fract_z
_atom_site_U_iso_or_equiv
_atom_site_adp_type
_atom_site_occupancy
_atom_site_symmetry_multiplicity
_atom_site_calc_flag
_atom_site_refinement_flags
C1 C -0.2670(3) 1.11810(19) 0.84287(18) 0.0416(5) Uani 1 1 d .
H1A H -0.2738 1.2161 0.8209 0.050 Uiso 1 1 calc R
H1B H -0.2701 1.0888 0.9232 0.050 Uiso 1 1 calc R
C2 C -0.4410(3) 1.07279(19) 0.82328(18) 0.0415(5) Uani 1 1 d .
H2A H -0.5583 1.1081 0.8712 0.050 Uiso 1 1 calc R
H2B H -0.4454 1.1126 0.7447 0.050 Uiso 1 1 calc R
C3 C -0.4427(3) 0.92194(18) 0.84697(17) 0.0375(4) Uani 1 1 d .
H3A H -0.3837 0.8790 0.9099 0.045 Uiso 1 1 calc R
H3B H -0.5769 0.9010 0.8711 0.045 Uiso 1 1 calc R
C4 C -0.3388(2) 0.86144(17) 0.74831(15) 0.0328(4) Uani 1 1 d .
H4A H -0.4260 0.8714 0.6999 0.039 Uiso 1 1 calc R
H4B H -0.2283 0.9115 0.7038 0.039 Uiso 1 1 calc R
C5 C -0.2686(2) 0.71489(17) 0.78330(15) 0.0319(4) Uani 1 1 d .
H5A H -0.1931 0.7038 0.8383 0.038 Uiso 1 1 calc R
H5B H -0.3805 0.6638 0.8208 0.038 Uiso 1 1 calc R
C6 C -0.1469(2) 0.65673(17) 0.68718(15) 0.0327(4) Uani 1 1 d .
H6A H -0.0488 0.7171 0.6411 0.039 Uiso 1 1 calc R
H6B H -0.2288 0.6519 0.6396 0.039 Uiso 1 1 calc R
C7 C -0.0481(2) 0.51889(17) 0.72509(15) 0.0331(4) Uani 1 1 d .
H7A H -0.1460 0.4554 0.7586 0.040 Uiso 1 1 calc R
H7B H 0.0127 0.5201 0.7841 0.040 Uiso 1 1 calc R
C8 C 0.1036(3) 0.46864(18) 0.63256(16) 0.0377(4) Uani 1 1 d .
H8A H 0.1633 0.5456 0.5774 0.045 Uiso 1 1 calc R
H8B H 0.0396 0.4277 0.5939 0.045 Uiso 1 1 calc R
C9 C 0.2615(3) 0.36745(19) 0.67179(17) 0.0385(5) Uani 1 1 d .
H9A H 0.3061 0.3069 0.6213 0.046 Uiso 1 1 calc R
H9B H 0.2065 0.3136 0.7473 0.046 Uiso 1 1 calc R
C10 C 0.4358(3) 0.42896(19) 0.67555(17) 0.0380(4) Uani 1 1 d .
H10A H 0.5290 0.3574 0.7032 0.046 Uiso 1 1 calc R
H10B H 0.4987 0.4768 0.5992 0.046 Uiso 1 1 calc R
C11 C 0.3768(2) 0.52372(18) 0.75056(16) 0.0328(4) Uani 1 1 d .
C12 C 0.3417(3) 0.47079(18) 0.86530(16) 0.0360(4) Uani 1 1 d .
H12 H 0.3834 0.3805 0.8927 0.043 Uiso 1 1 calc R
C13 C 0.2481(3) 0.54563(18) 0.94028(15) 0.0340(4) Uani 1 1 d .
H13 H 0.2306 0.5074 1.0180 0.041 Uiso 1 1 calc R
C14 C 0.0590(3) 0.75370(18) 0.97648(15) 0.0340(4) Uani 1 1 d .
H14 H 0.0368 0.7174 1.0547 0.041 Uiso 1 1 calc R
C15 C -0.0237(3) 0.87607(18) 0.93830(16) 0.0337(4) Uani 1 1 d .
H15 H -0.1088 0.9212 0.9900 0.040 Uiso 1 1 calc R
C16 C -0.0818(3) 1.06156(17) 0.77625(16) 0.0354(4) Uani 1 1 d .
C17 C -0.0216(3) 1.12172(18) 0.66327(17) 0.0397(5) Uani 1 1 d .
H17 H -0.0786 1.2074 0.6348 0.048 Uiso 1 1 calc R
C18 C 0.1190(3) 1.06043(18) 0.59093(16) 0.0371(4) Uani 1 1 d .
H18 H 0.1609 1.1059 0.5149 0.045 Uiso 1 1 calc R
C19 C 0.3246(3) 0.85745(18) 0.55528(15) 0.0348(4) Uani 1 1 d .
H19 H 0.3682 0.8996 0.4785 0.042 Uiso 1 1 calc R
C20 C 0.3817(3) 0.72758(19) 0.59331(15) 0.0346(4) Uani 1 1 d .
H20 H 0.4581 0.6792 0.5415 0.041 Uiso 1 1 calc R
C21 C 0.3298(2) 0.66089(17) 0.70999(15) 0.0298(4) Uani 1 1 d .
C22 C 0.1786(2) 0.67753(17) 0.90272(14) 0.0294(4) Uani 1 1 d .
C23 C 0.0145(2) 0.93966(17) 0.82058(15) 0.0303(4) Uani 1 1 d .
C24 C 0.1995(2) 0.93170(17) 0.62952(15) 0.0317(4) Uani 1 1 d .
C25 C 0.2234(2) 0.73713(16) 0.78618(14) 0.0283(4) Uani 1 1 d .
C26 C 0.1494(2) 0.87122(16) 0.74550(14) 0.0285(4) Uani 1 1 d .

loop_
_atom_site_aniso_label
_atom_site_aniso_U_11
_atom_site_aniso_U_22
_atom_site_aniso_U_33
_atom_site_aniso_U_23
_atom_site_aniso_U_13
_atom_site_aniso_U_12
C1 0.0390(10) 0.0329(10) 0.0577(13) -0.0152(9) -0.0176(9) -0.0001(8)
C2 0.0334(10) 0.0375(10) 0.0563(13) -0.0157(9) -0.0140(9) 0.0007(8)
C3 0.0325(9) 0.0375(10) 0.0445(11) -0.0103(8) -0.0113(8) -0.0057(8)
C4 0.0293(9) 0.0320(9) 0.0392(10) -0.0058(8) -0.0132(8) -0.0054(7)
C5 0.0300(9) 0.0304(9) 0.0361(10) -0.0034(7) -0.0127(8) -0.0057(7)
C6 0.0303(9) 0.0319(9) 0.0375(10) -0.0044(7) -0.0137(8) -0.0048(7)
C7 0.0322(9) 0.0295(9) 0.0380(10) -0.0038(7) -0.0116(8) -0.0069(7)
C8 0.0415(10) 0.0337(10) 0.0417(11) -0.0098(8) -0.0159(9) -0.0038(8)
C9 0.0389(10) 0.0343(10) 0.0435(11) -0.0143(8) -0.0087(9) -0.0016(8)
C10 0.0356(10) 0.0346(10) 0.0438(11) -0.0119(8) -0.0099(8) 0.0007(8)
C11 0.0270(8) 0.0323(9) 0.0396(10) -0.0063(8) -0.0112(8) -0.0032(7)
C12 0.0350(10) 0.0286(9) 0.0438(11) -0.0023(8) -0.0152(8) -0.0031(7)
C13 0.0331(9) 0.0343(10) 0.0336(10) 0.0002(8) -0.0128(8) -0.0077(7)
C14 0.0338(9) 0.0381(10) 0.0315(9) -0.0040(7) -0.0108(8) -0.0106(8)
C15 0.0305(9) 0.0373(10) 0.0372(10) -0.0125(8) -0.0091(8) -0.0067(7)
C16 0.0350(9) 0.0281(9) 0.0471(11) -0.0087(8) -0.0154(8) -0.0061(7)
C17 0.0398(10) 0.0268(9) 0.0540(12) -0.0027(8) -0.0199(9) -0.0057(8)
C18 0.0391(10) 0.0320(9) 0.0388(10) 0.0020(8) -0.0136(8) -0.0112(8)
C19 0.0342(9) 0.0384(10) 0.0308(10) -0.0011(8) -0.0092(8) -0.0117(8)
C20 0.0316(9) 0.0388(10) 0.0323(10) -0.0063(8) -0.0064(8) -0.0077(8)
C21 0.0252(8) 0.0314(9) 0.0347(9) -0.0056(7) -0.0112(7) -0.0054(7)
C22 0.0279(8) 0.0318(9) 0.0298(9) -0.0042(7) -0.0095(7) -0.0079(7)
C23 0.0277(8) 0.0289(9) 0.0376(10) -0.0079(7) -0.0107(7) -0.0078(7)
C24 0.0311(9) 0.0316(9) 0.0335(10) -0.0019(7) -0.0115(7) -0.0105(7)
C25 0.0249(8) 0.0288(9) 0.0330(9) -0.0042(7) -0.0115(7) -0.0061(7)
C26 0.0266(8) 0.0269(9) 0.0341(9) -0.0024(7) -0.0126(7) -0.0077(7)

loop_
_atom_type_symbol
_atom_type_description
_atom_type_scat_dispersion_real
_atom_type_scat_dispersion_imag
_atom_type_scat_source
C C 0.0033 0.0016 'International Tables Vol C Tables 4.2.6.8 and 6.1.1.4'
H H 0.0000 0.0000 'International Tables Vol C Tables 4.2.6.8 and 6.1.1.4'

loop_
_geom_angle_atom_site_label_1
_geom_angle_atom_site_label_2
_geom_angle_atom_site_label_3
_geom_angle
C16 C1 C2 111.22(16)
C16 C1 H1A 109.4
C2 C1 H1A 109.4
C16 C1 H1B 109.4
C2 C1 H1B 109.4
H1A C1 H1B 108.0
C3 C2 C1 115.13(16)
C3 C2 H2A 108.5
C1 C2 H2A 108.5
C3 C2 H2B 108.5
C1 C2 H2B 108.5
H2A C2 H2B 107.5
C4 C3 C2 115.04(16)
C4 C3 H3A 108.5
C2 C3 H3A 108.5
C4 C3 H3B 108.5
C2 C3 H3B 108.5
H3A C3 H3B 107.5
C5 C4 C3 113.49(16)
C5 C4 H4A 108.9
C3 C4 H4A 108.9
C5 C4 H4B 108.9
C3 C4 H4B 108.9
H4A C4 H4B 107.7
C6 C5 C4 114.22(15)
C6 C5 H5A 108.7
C4 C5 H5A 108.7
C6 C5 H5B 108.7
C4 C5 H5B 108.7
H5A C5 H5B 107.6
C5 C6 C7 113.54(15)
C5 C6 H6A 108.9
C7 C6 H6A 108.9
C5 C6 H6B 108.9
C7 C6 H6B 108.9
H6A C6 H6B 107.7
C6 C7 C8 114.76(16)
C6 C7 H7A 108.6
C8 C7 H7A 108.6
C6 C7 H7B 108.6
C8 C7 H7B 108.6
H7A C7 H7B 107.6
C7 C8 C9 115.12(16)
C7 C8 H8A 108.5
C9 C8 H8A 108.5
C7 C8 H8B 108.5
C9 C8 H8B 108.5
H8A C8 H8B 107.5
C8 C9 C10 114.65(16)
C8 C9 H9A 108.6
C10 C9 H9A 108.6
C8 C9 H9B 108.6
C10 C9 H9B 108.6
H9A C9 H9B 107.6
C11 C10 C9 111.23(15)
C11 C10 H10A 109.4
C9 C10 H10A 109.4
C11 C10 H10B 109.4
C9 C10 H10B 109.4
H10A C10 H10B 108.0
C12 C11 C21 118.90(17)
C12 C11 C10 118.13(16)
C21 C11 C10 122.32(17)
C13 C12 C11 121.89(17)
C13 C12 H12 119.1
C11 C12 H12 119.1
C12 C13 C22 120.43(17)
C12 C13 H13 119.8
C22 C13 H13 119.8
C15 C14 C22 121.93(17)
C15 C14 H14 119.0
C22 C14 H14 119.0
C14 C15 C23 121.45(17)
C14 C15 H15 119.3
C23 C15 H15 119.3
C17 C16 C23 119.05(17)
C17 C16 C1 118.21(17)
C23 C16 C1 122.02(17)
C18 C17 C16 121.99(18)
C18 C17 H17 119.0
C16 C17 H17 119.0
C17 C18 C24 120.24(18)
C17 C18 H18 119.9
C24 C18 H18 119.9
C20 C19 C24 120.77(17)
C20 C19 H19 119.6
C24 C19 H19 119.6
C19 C20 C21 121.95(17)
C19 C20 H20 119.0
C21 C20 H20 119.0
C11 C21 C25 119.27(16)
C11 C21 C20 122.89(16)
C25 C21 C20 117.82(16)
C13 C22 C25 118.92(16)
C13 C22 C14 122.57(17)
C25 C22 C14 118.47(16)
C16 C23 C26 118.84(17)
C16 C23 C15 123.33(17)
C26 C23 C15 117.74(16)
C18 C24 C26 118.81(17)
C18 C24 C19 122.10(17)
C26 C24 C19 119.04(16)
C21 C25 C22 119.85(16)
C21 C25 C26 120.11(16)
C22 C25 C26 119.90(16)
C24 C26 C23 120.20(16)
C24 C26 C25 119.69(16)
C23 C26 C25 119.94(16)

loop_
_geom_bond_atom_site_label_1
_geom_bond_atom_site_label_2
_geom_bond_distance
C1 C16 1.514(3)
C1 C2 1.546(3)
C1 H1A 0.9900
C1 H1B 0.9900
C2 C3 1.537(3)
C2 H2A 0.9900
C2 H2B 0.9900
C3 C4 1.532(3)
C3 H3A 0.9900
C3 H3B 0.9900
C4 C5 1.528(2)
C4 H4A 0.9900
C4 H4B 0.9900
C5 C6 1.524(3)
C5 H5A 0.9900
C5 H5B 0.9900
C6 C7 1.527(2)
C6 H6A 0.9900
C6 H6B 0.9900
C7 C8 1.531(3)
C7 H7A 0.9900
C7 H7B 0.9900
C8 C9 1.536(3)
C8 H8A 0.9900
C8 H8B 0.9900
C9 C10 1.549(3)
C9 H9A 0.9900
C9 H9B 0.9900
C10 C11 1.510(2)
C10 H10A 0.9900
C10 H10B 0.9900
C11 C12 1.392(3)
C11 C21 1.414(2)
C12 C13 1.378(3)
C12 H12 0.9500
C13 C22 1.399(2)
C13 H13 0.9500
C14 C15 1.353(3)
C14 C22 1.427(3)
C14 H14 0.9500
C15 C23 1.445(3)
C15 H15 0.9500
C16 C17 1.391(3)
C16 C23 1.413(3)
C17 C18 1.386(3)
C17 H17 0.9500
C18 C24 1.401(3)
C18 H18 0.9500
C19 C20 1.358(3)
C19 C24 1.432(3)
C19 H19 0.9500
C20 C21 1.442(2)
C20 H20 0.9500
C21 C25 1.420(2)
C22 C25 1.423(2)
C23 C26 1.430(2)
C24 C26 1.419(2)
C25 C26 1.436(2)

loop_
_cod_related_entry_id
_cod_related_entry_database
_cod_related_entry_code
1 ChemSpider 30659435
